data_4001135
loop_
_publ_author_name
'Tobash, Paul H.'
'Meyers, John J.'
'DiFilippo, Gary'
'Bobev, Svilen'
'Ronning, Filip'
'Thompson, Joe D.'
'Sarrao, John L.'

_publ_section_title
;
 Structure and Properties of a New Family of Nearly Equiatomic Rare-Earth
 Metal-Tin-Germanides RESn1+xGe1&#x2212;x(RE = Y, Gd&#x2212;Tm): an
 Unusual Example of Site Preferences Between Elements from the Same Group
;
_journal_issue 6
_journal_name_full 'Chemistry of Materials'
_journal_page_first 2151
_journal_paper_doi 10.1021/cm7033799
_journal_volume 20
_journal_year 2008
_chemical_formula_moiety 1(Gd),0.83(Ge),1.17(Sn)
_chemical_formula_sum 'Gd Ge0.83 Sn1.17'
_chemical_formula_weight 356.37
_chemical_name_systematic
; 
 ? 
;
_space_group_IT_number 63
_symmetry_cell_setting orthorhombic
_symmetry_space_group_name_Hall '-C 2c 2'
_symmetry_space_group_name_H-M 'C m c m'
_atom_sites_solution_primary direct
_atom_sites_solution_secondary difmap
_audit_creation_method SHELXL-97
_cell_angle_alpha 90.00
_cell_angle_beta 90.00
_cell_angle_gamma 90.00
_cell_formula_units_Z 4
_cell_length_a 4.3005(9)
_cell_length_b 16.441(4)
_cell_length_c 4.0944(9)
_cell_measurement_reflns_used 188
_cell_measurement_temperature 120(2)
_cell_measurement_theta_max 26.33
_cell_measurement_theta_min 2.48
_cell_volume 289.49(11)
_computing_cell_refinement 'Bruker SMART'
_computing_data_collection 'Bruker SMART'
_computing_data_reduction 'Bruker SAINT'
_computing_molecular_graphics 'Bruker SHELXTL'
_computing_publication_material 'Bruker SHELXTL'
_computing_structure_refinement 'SHELXL-97 (Sheldrick, 1997)'
_computing_structure_solution 'SHELXS-97 (Sheldrick, 1990)'
_diffrn_ambient_temperature 120(2)
_diffrn_measured_fraction_theta_full 0.964
_diffrn_measured_fraction_theta_max 0.964
_diffrn_measurement_device_type 'CCD area detector'
_diffrn_measurement_method 'phi and omega scans'
_diffrn_radiation_monochromator graphite
_diffrn_radiation_source 'fine-focus sealed tube'
_diffrn_radiation_type MoK\a
_diffrn_radiation_wavelength 0.71073
_diffrn_reflns_av_R_equivalents 0.0155
_diffrn_reflns_av_sigmaI/netI 0.0141
_diffrn_reflns_limit_h_max 5
_diffrn_reflns_limit_h_min -5
_diffrn_reflns_limit_k_max 19
_diffrn_reflns_limit_k_min -20
_diffrn_reflns_limit_l_max 4
_diffrn_reflns_limit_l_min -4
_diffrn_reflns_number 780
_diffrn_reflns_theta_full 26.33
_diffrn_reflns_theta_max 26.33
_diffrn_reflns_theta_min 2.48
_exptl_absorpt_coefficient_mu 40.862
_exptl_absorpt_correction_T_max 0.2969
_exptl_absorpt_correction_T_min 0.1523
_exptl_absorpt_correction_type multi-scan
_exptl_absorpt_process_details
; 
SADABS (Sheldrick, 2003)
;
_exptl_crystal_colour silver
_exptl_crystal_density_diffrn 8.176
_exptl_crystal_density_method 'not measured'
_exptl_crystal_description plate
_exptl_crystal_F_000 596
_exptl_crystal_size_max 0.08
_exptl_crystal_size_mid 0.04
_exptl_crystal_size_min 0.03
_refine_diff_density_max 1.266
_refine_diff_density_min -1.757
_refine_diff_density_rms 0.424
_refine_ls_extinction_coef 0.0048(4)
_refine_ls_extinction_expression Fc^*^=kFc[1+0.001xFc^2^\l^3^/sin(2\q)]^-1/4^
_refine_ls_extinction_method SHELXL
_refine_ls_goodness_of_fit_ref 1.277
_refine_ls_matrix_type full
_refine_ls_number_parameters 16
_refine_ls_number_reflns 188
_refine_ls_number_restraints 0
_refine_ls_restrained_S_all 1.277
_refine_ls_R_factor_all 0.0204
_refine_ls_R_factor_gt 0.0195
_refine_ls_shift/su_max 0.001
_refine_ls_shift/su_mean 0.000
_refine_ls_structure_factor_coef Fsqd
_refine_ls_weighting_details 'calc w=1/[\s^2^(Fo^2^)+(0.0253P)^2^+0.0000P] where P=(Fo^2^+2Fc^2^)/3'
_refine_ls_weighting_scheme calc
_refine_ls_wR_factor_gt 0.0471
_refine_ls_wR_factor_ref 0.0476
_reflns_number_gt 178
_reflns_number_total 188
_reflns_threshold_expression >2sigma(I)
_cod_data_source_file cm7033799-file003.cif
_cod_data_source_block GdSnGe
_cod_original_cell_volume 289.50(11)
_cod_database_code 4001135

loop_
_symmetry_equiv_pos_as_xyz
'x, y, z'
'-x, -y, z+1/2'
'-x, y, -z+1/2'
'x, -y, -z'
'x+1/2, y+1/2, z'
'-x+1/2, -y+1/2, z+1/2'
'-x+1/2, y+1/2, -z+1/2'
'x+1/2, -y+1/2, -z'
'-x, -y, -z'
'x, y, -z-1/2'
'x, -y, z-1/2'
'-x, y, z'
'-x+1/2, -y+1/2, -z'
'x+1/2, y+1/2, -z-1/2'
'x+1/2, -y+1/2, z-1/2'
'-x+1/2, y+1/2, z'

loop_
_atom_site_label
_atom_site_type_symbol
_atom_site_fract_x
_atom_site_fract_y
_atom_site_fract_z
_atom_site_U_iso_or_equiv
_atom_site_adp_type
_atom_site_occupancy
_atom_site_symmetry_multiplicity
_atom_site_calc_flag
_atom_site_refinement_flags
Gd Gd 0.0000 0.09646(3) 0.2500 0.0105(3) Uani 1 4 d S
Sn Sn 0.0000 0.74582(5) 0.2500 0.0085(3) Uani 0.979(10) 4 d SP
Ge* Ge 0.0000 0.74582(5) 0.2500 0.0085(3) Uani 0.021(10) 4 d SP
Ge Ge 0.0000 0.44532(7) 0.2500 0.0111(4) Uani 0.810(10) 4 d SP
Sn* Sn 0.0000 0.44532(7) 0.2500 0.0111(4) Uani 0.190(10) 4 d SP

loop_
_atom_site_aniso_label
_atom_site_aniso_U_11
_atom_site_aniso_U_22
_atom_site_aniso_U_33
_atom_site_aniso_U_23
_atom_site_aniso_U_13
_atom_site_aniso_U_12
Gd 0.0095(4) 0.0080(4) 0.0141(4) 0.000 0.000 0.000
Sn 0.0072(4) 0.0103(6) 0.0081(5) 0.000 0.000 0.000
Ge* 0.0072(4) 0.0103(6) 0.0081(5) 0.000 0.000 0.000
Ge 0.0073(6) 0.0173(7) 0.0085(7) 0.000 0.000 0.000
Sn* 0.0073(6) 0.0173(7) 0.0085(7) 0.000 0.000 0.000

loop_
_atom_type_symbol
_atom_type_description
_atom_type_scat_dispersion_real
_atom_type_scat_dispersion_imag
_atom_type_scat_source
Ge Ge 0.1547 1.8001 'International Tables Vol C Tables 4.2.6.8 and 6.1.1.4'
Sn Sn -0.6537 1.4246 'International Tables Vol C Tables 4.2.6.8 and 6.1.1.4'
Gd Gd -0.1653 3.9035 'International Tables Vol C Tables 4.2.6.8 and 6.1.1.4'

loop_
_geom_angle_atom_site_label_1
_geom_angle_atom_site_label_2
_geom_angle_atom_site_label_3
_geom_angle
_geom_angle_site_symmetry_1
_geom_angle_site_symmetry_3
Sn* Gd Ge 0.00(4) 13_455 13_455
Sn* Gd Sn* 153.95(5) 13_455 13_556
Ge Gd Sn* 153.95(5) 13_455 13_556
Sn* Gd Ge 153.95(5) 13_455 13_556
Ge Gd Ge 153.95(5) 13_455 13_556
Sn* Gd Ge 0.00(4) 13_556 13_556
Sn* Gd Sn* 84.41(2) 13_455 13_456
Ge Gd Sn* 84.41(2) 13_455 13_456
Sn* Gd Sn* 89.76(2) 13_556 13_456
Ge Gd Sn* 89.76(2) 13_556 13_456
Sn* Gd Sn* 89.76(2) 13_455 13
Ge Gd Sn* 89.76(2) 13_455 13
Sn* Gd Sn* 84.41(2) 13_556 13
Ge Gd Sn* 84.41(2) 13_556 13
Sn* Gd Sn* 153.95(5) 13_456 13
Sn* Gd Ge 84.41(2) 13_455 13_456
Ge Gd Ge 84.41(2) 13_455 13_456
Sn* Gd Ge 89.76(2) 13_556 13_456
Ge Gd Ge 89.76(2) 13_556 13_456
Sn* Gd Ge 0.00(4) 13_456 13_456
Sn* Gd Ge 153.95(5) 13 13_456
Sn* Gd Ge 89.76(2) 13_455 13
Ge Gd Ge 89.76(2) 13_455 13
Sn* Gd Ge 84.41(2) 13_556 13
Ge Gd Ge 84.41(2) 13_556 13
Sn* Gd Ge 153.95(5) 13_456 13
Sn* Gd Ge 0.00(4) 13 13
Ge Gd Ge 153.95(5) 13_456 13
Sn* Gd Sn 129.38(2) 13_455 5_545
Ge Gd Sn 129.38(2) 13_455 5_545
Sn* Gd Sn 72.83(2) 13_556 5_545
Ge Gd Sn 72.83(2) 13_556 5_545
Sn* Gd Sn 129.38(2) 13_456 5_545
Sn* Gd Sn 72.83(2) 13 5_545
Ge Gd Sn 129.38(2) 13_456 5_545
Ge Gd Sn 72.83(2) 13 5_545
Sn* Gd Ge* 129.38(2) 13_455 5_545
Ge Gd Ge* 129.38(2) 13_455 5_545
Sn* Gd Ge* 72.83(2) 13_556 5_545
Ge Gd Ge* 72.83(2) 13_556 5_545
Sn* Gd Ge* 129.38(2) 13_456 5_545
Sn* Gd Ge* 72.83(2) 13 5_545
Ge Gd Ge* 129.38(2) 13_456 5_545
Ge Gd Ge* 72.83(2) 13 5_545
Sn Gd Ge* 0.000(18) 5_545 5_545
Sn* Gd Sn 72.83(2) 13_455 5_445
Ge Gd Sn 72.83(2) 13_455 5_445
Sn* Gd Sn 129.38(2) 13_556 5_445
Ge Gd Sn 129.38(2) 13_556 5_445
Sn* Gd Sn 72.83(2) 13_456 5_445
Sn* Gd Sn 129.38(2) 13 5_445
Ge Gd Sn 72.83(2) 13_456 5_445
Ge Gd Sn 129.38(2) 13 5_445
Sn Gd Sn 82.41(2) 5_545 5_445
Ge* Gd Sn 82.41(2) 5_545 5_445
Sn* Gd Ge* 72.83(2) 13_455 5_445
Ge Gd Ge* 72.83(2) 13_455 5_445
Sn* Gd Ge* 129.38(2) 13_556 5_445
Ge Gd Ge* 129.38(2) 13_556 5_445
Sn* Gd Ge* 72.83(2) 13_456 5_445
Sn* Gd Ge* 129.38(2) 13 5_445
Ge Gd Ge* 72.83(2) 13_456 5_445
Ge Gd Ge* 129.38(2) 13 5_445
Sn Gd Ge* 82.41(2) 5_545 5_445
Ge* Gd Ge* 82.41(2) 5_545 5_445
Sn Gd Ge* 0.0 5_445 5_445
Ge* Sn Sn 0.0 13_566 13_566
Ge* Sn Ge* 174.70(6) 13_566 13_465
Sn Sn Ge* 174.70(6) 13_566 13_465
Ge* Sn Sn 174.70(6) 13_566 13_465
Sn Sn Sn 174.70(6) 13_566 13_465
Ge* Sn Sn 0.00(3) 13_465 13_465
Ge* Sn Ge* 92.684(18) 13_566 13_466
Sn Sn Ge* 92.684(18) 13_566 13_466
Ge* Sn Ge* 87.071(17) 13_465 13_466
Sn Sn Ge* 87.071(17) 13_465 13_466
Ge* Sn Ge* 87.071(17) 13_566 13_565
Sn Sn Ge* 87.071(17) 13_566 13_565
Ge* Sn Ge* 92.684(18) 13_465 13_565
Sn Sn Ge* 92.684(18) 13_465 13_565
Ge* Sn Ge* 174.70(6) 13_466 13_565
Ge* Sn Sn 87.071(17) 13_566 13_565
Sn Sn Sn 87.071(17) 13_566 13_565
Ge* Sn Sn 92.684(18) 13_465 13_565
Sn Sn Sn 92.684(18) 13_465 13_565
Ge* Sn Sn 174.70(6) 13_466 13_565
Ge* Sn Sn 0.00(3) 13_565 13_565
Ge* Sn Sn 92.684(18) 13_566 13_466
Sn Sn Sn 92.684(18) 13_566 13_466
Ge* Sn Sn 87.071(17) 13_465 13_466
Sn Sn Sn 87.071(17) 13_465 13_466
Ge* Sn Sn 0.0 13_466 13_466
Ge* Sn Sn 174.70(6) 13_565 13_466
Sn Sn Sn 174.70(6) 13_565 13_466
Ge* Sn Gd 120.76(3) 13_566 5_455
Sn Sn Gd 120.76(3) 13_566 5_455
Ge* Sn Gd 63.78(2) 13_465 5_455
Sn Sn Gd 63.78(2) 13_465 5_455
Ge* Sn Gd 63.78(2) 13_466 5_455
Ge* Sn Gd 120.76(3) 13_565 5_455
Sn Sn Gd 120.76(3) 13_565 5_455
Sn Sn Gd 63.78(2) 13_466 5_455
Ge* Sn Gd 63.78(2) 13_566 5
Sn Sn Gd 63.78(2) 13_566 5
Ge* Sn Gd 120.76(3) 13_465 5
Sn Sn Gd 120.76(3) 13_465 5
Ge* Sn Gd 120.76(3) 13_466 5
Ge* Sn Gd 63.78(2) 13_565 5
Sn Sn Gd 63.78(2) 13_565 5
Sn Sn Gd 120.76(3) 13_466 5
Gd Sn Gd 82.41(2) 5_455 5
Ge* Sn Gd 62.41(2) 13_566 9_566
Sn Sn Gd 62.41(2) 13_566 9_566
Ge* Sn Gd 112.99(3) 13_465 9_566
Sn Sn Gd 112.99(3) 13_465 9_566
Ge* Sn Gd 62.41(2) 13_466 9_566
Ge* Sn Gd 112.99(3) 13_565 9_566
Sn Sn Gd 112.99(3) 13_565 9_566
Sn Sn Gd 62.41(2) 13_466 9_566
Gd Sn Gd 126.193(11) 5_455 9_566
Gd Sn Gd 126.193(11) 5 9_566
Ge* Sn Gd 112.99(3) 13_566 9_565
Sn Sn Gd 112.99(3) 13_566 9_565
Ge* Sn Gd 62.41(2) 13_465 9_565
Sn Sn Gd 62.41(2) 13_465 9_565
Ge* Sn Gd 112.99(3) 13_466 9_565
Ge* Sn Gd 62.41(2) 13_565 9_565
Sn Sn Gd 62.41(2) 13_565 9_565
Sn Sn Gd 112.99(3) 13_466 9_565
Gd Sn Gd 126.193(11) 5_455 9_565
Gd Sn Gd 126.193(11) 5 9_565
Gd Sn Gd 76.58(3) 9_566 9_565
Sn* Ge Ge 0.0 9_566 9_566
Sn* Ge Sn* 97.41(8) 9_566 9_565
Ge Ge Sn* 97.41(8) 9_566 9_565
Sn* Ge Ge 97.41(8) 9_566 9_565
Ge Ge Ge 97.41(8) 9_566 9_565
Sn* Ge Ge 0.00(4) 9_565 9_565
Sn* Ge Gd 130.81(3) 9_566 13_455
Ge Ge Gd 130.81(3) 9_566 13_455
Sn* Ge Gd 69.145(14) 9_565 13_455
Ge Ge Gd 69.145(14) 9_565 13_455
Sn* Ge Gd 69.145(14) 9_566 13_556
Ge Ge Gd 69.145(14) 9_566 13_556
Sn* Ge Gd 130.81(3) 9_565 13_556
Ge Ge Gd 130.81(3) 9_565 13_556
Gd Ge Gd 153.95(5) 13_455 13_556
Sn* Ge Gd 69.145(14) 9_566 13_456
Ge Ge Gd 69.145(14) 9_566 13_456
Sn* Ge Gd 130.81(3) 9_565 13_456
Ge Ge Gd 130.81(3) 9_565 13_456
Gd Ge Gd 84.411(19) 13_455 13_456
Gd Ge Gd 89.76(2) 13_556 13_456
Sn* Ge Gd 130.81(3) 9_566 13
Ge Ge Gd 130.81(3) 9_566 13
Sn* Ge Gd 69.145(14) 9_565 13
Ge Ge Gd 69.145(14) 9_565 13
Gd Ge Gd 89.76(2) 13_455 13
Gd Ge Gd 84.41(2) 13_556 13
Gd Ge Gd 153.95(5) 13_456 13
Sn* Ge Gd 60.07(3) 9_566 5
Ge Ge Gd 60.07(3) 9_566 5
Sn* Ge Gd 60.07(3) 9_565 5
Ge Ge Gd 60.07(3) 9_565 5
Gd Ge Gd 129.21(3) 13_455 5
Gd Ge Gd 73.07(2) 13_556 5
Gd Ge Gd 129.21(3) 13_456 5
Gd Ge Gd 73.07(2) 13 5
Sn* Ge Gd 60.07(3) 9_566 5_455
Ge Ge Gd 60.07(3) 9_566 5_455
Sn* Ge Gd 60.07(3) 9_565 5_455
Ge Ge Gd 60.07(3) 9_565 5_455
Gd Ge Gd 73.07(2) 13_455 5_455
Gd Ge Gd 129.21(3) 13_556 5_455
Gd Ge Gd 73.07(2) 13_456 5_455
Gd Ge Gd 129.21(3) 13 5_455
Gd Ge Gd 81.74(3) 5 5_455

loop_
_geom_bond_atom_site_label_1
_geom_bond_atom_site_label_2
_geom_bond_distance
_geom_bond_site_symmetry_2
Gd Sn* 3.0474(5) 13_455
Gd Ge 3.0474(5) 13_455
Gd Sn* 3.0474(5) 13_556
Gd Ge 3.0474(5) 13_556
Gd Sn* 3.0474(5) 13_456
Gd Sn* 3.0474(5) 13
Gd Ge 3.0474(5) 13_456
Gd Ge 3.0474(5) 13
Gd Sn 3.2641(8) 5_545
Gd Ge* 3.2641(8) 5_545
Gd Sn 3.2641(8) 5_445
Gd Ge* 3.2641(8) 5_445
Sn Ge* 2.9721(5) 13_566
Sn Sn 2.9721(5) 13_566
Sn Ge* 2.9721(5) 13_465
Sn Sn 2.9721(5) 13_465
Sn Ge* 2.9721(5) 13_466
Sn Ge* 2.9721(5) 13_565
Sn Sn 2.9721(5) 13_565
Sn Sn 2.9721(5) 13_466
Sn Gd 3.2641(8) 5_455
Sn Gd 3.2641(8) 5
Sn Gd 3.3039(10) 9_566
Sn Gd 3.3039(10) 9_565
Ge Sn* 2.7247(16) 9_566
Ge Ge 2.7247(16) 9_566
Ge Sn* 2.7247(16) 9_565
Ge Ge 2.7247(16) 9_565
Ge Gd 3.0474(5) 13_455
Ge Gd 3.0474(5) 13_556
Ge Gd 3.0474(5) 13_456
Ge Gd 3.0474(5) 13
Ge Gd 3.2861(10) 5
Ge Gd 3.2861(10) 5_455
